data_7008440
loop_
_publ_author_name
'Adams, Harry'
'Batten, Stuart R.'
'Davies, Graham M.'
'Duriska, Martin B.'
'Jeffery, John C.'
'Jensen, Paul'
'Lu, Jinzhen'
'Motson, Graham R.'
'Coles, Simon J.'
'Hursthouse, Michael B.'
'Ward, Michael D.'

_publ_section_title
;
 New bis-, tris- and tetrakis(pyrazolyl)borate ligands with 3-pyridyl
 and 4-pyridyl substituents: synthesis and coordination chemistry.
;
_journal_issue 11
_journal_name_full 'Dalton transactions (Cambridge, England : 2003)'
_journal_page_first 1910
_journal_page_last 1923
_journal_paper_doi 10.1039/b502892b
_journal_year 2005
_chemical_formula_sum 'C8 H7 N3'
_chemical_formula_weight 145.17
_chemical_name_common 3pypz
_chemical_name_systematic
;
?
;
_space_group_IT_number 33
_symmetry_cell_setting orthorhombic
_symmetry_space_group_name_Hall 'P 2c -2n'
_symmetry_space_group_name_H-M 'P n a 21'
_atom_sites_solution_hydrogens geom
_atom_sites_solution_primary direct
_atom_sites_solution_secondary difmap
_audit_creation_method SHELXL-97
_cell_angle_alpha 90.00
_cell_angle_beta 90.00
_cell_angle_gamma 90.00
_cell_formula_units_Z 4
_cell_length_a 21.853(4)
_cell_length_b 8.4566(17)
_cell_length_c 3.8270(8)
_cell_measurement_reflns_used 4602
_cell_measurement_temperature 123(2)
_cell_measurement_theta_max 28.08
_cell_measurement_theta_min 3.05
_cell_volume 707.2(2)
_computing_structure_refinement 'SHELXL-97 (Sheldrick, 1997)'
_computing_structure_solution 'SHELXS-97 (Sheldrick, 1990)'
_diffrn_ambient_temperature 123(2)
_diffrn_detector CCD
_diffrn_detector_area_resol_mean 9
_diffrn_measured_fraction_theta_full 0.971
_diffrn_measured_fraction_theta_max 0.953
_diffrn_measurement_device_type 'Nonius KappaCCD diffractometer'
_diffrn_measurement_method '\f and \w scans'
_diffrn_radiation_monochromator graphite
_diffrn_radiation_source 'fine-focus sealed tube'
_diffrn_radiation_type MoK\a
_diffrn_radiation_wavelength 0.71073
_diffrn_reflns_av_R_equivalents 0.0974
_diffrn_reflns_av_sigmaI/netI 0.0741
_diffrn_reflns_limit_h_max 28
_diffrn_reflns_limit_h_min -20
_diffrn_reflns_limit_k_max 9
_diffrn_reflns_limit_k_min -10
_diffrn_reflns_limit_l_max 3
_diffrn_reflns_limit_l_min -4
_diffrn_reflns_number 4596
_diffrn_reflns_theta_full 27.50
_diffrn_reflns_theta_max 28.08
_diffrn_reflns_theta_min 3.69
_exptl_absorpt_coefficient_mu 0.088
_exptl_absorpt_correction_type none
_exptl_crystal_colour Colourless
_exptl_crystal_density_diffrn 1.363
_exptl_crystal_density_method 'not measured'
_exptl_crystal_description Rod
_exptl_crystal_F_000 304
_exptl_crystal_size_max 0.75
_exptl_crystal_size_mid 0.20
_exptl_crystal_size_min 0.20
_refine_diff_density_max 0.248
_refine_diff_density_min -0.359
_refine_diff_density_rms 0.079
_refine_ls_abs_structure_details 'Flack H D (1983), Acta Cryst. A39, 876-881'
_refine_ls_abs_structure_Flack 0(10)
_refine_ls_extinction_method none
_refine_ls_goodness_of_fit_ref 1.036
_refine_ls_hydrogen_treatment mixed
_refine_ls_matrix_type full
_refine_ls_number_parameters 104
_refine_ls_number_reflns 934
_refine_ls_number_restraints 1
_refine_ls_restrained_S_all 1.035
_refine_ls_R_factor_all 0.1035
_refine_ls_R_factor_gt 0.0494
_refine_ls_shift/su_max 0.000
_refine_ls_shift/su_mean 0.000
_refine_ls_structure_factor_coef Fsqd
_refine_ls_weighting_details
;
calc w=1/[\s^2^(Fo^2^)+(0.0635P)^2^+0.0000P] where P=(Fo^2^+2Fc^2^)/3
;
_refine_ls_weighting_scheme calc
_refine_ls_wR_factor_gt 0.0976
_refine_ls_wR_factor_ref 0.1203
_reflns_number_gt 601
_reflns_number_total 934
_reflns_threshold_expression >2sigma(I)
_cod_data_source_file b502892b.txt
_cod_data_source_block 3pypz(polymorphI)
_cod_depositor_comments
;
The following automatic conversions were performed:
'_symmetry_cell_setting' value 'Orthorhombic' changed to 'orthorhombic'
according to '/home/saulius/struct/CIF-dictionaries/cif_core.dic'
dictionary named 'cif_core.dic' version 2.4.1 from
2010-06-29.

'_exptl_absorpt_correction_type' value 'None' changed to
'none' according to '/home/saulius/struct/CIF-dictionaries/cif_core.dic'
dictionary named 'cif_core.dic' version 2.4.1 from 2010-06-29.

Automatic conversion script
Id: cif_fix_enum 1527 2010-12-29 10:47:43Z saulius 
;
_cod_original_cell_volume 707.3(2)
_cod_original_sg_symbol_H-M Pna21
_cod_database_code 7008440

loop_
_symmetry_equiv_pos_as_xyz
'x, y, z'
'-x, -y, z+1/2'
'-x+1/2, y+1/2, z+1/2'
'x+1/2, -y+1/2, z'

loop_
_atom_site_label
_atom_site_type_symbol
_atom_site_fract_x
_atom_site_fract_y
_atom_site_fract_z
_atom_site_U_iso_or_equiv
_atom_site_adp_type
_atom_site_occupancy
_atom_site_symmetry_multiplicity
_atom_site_calc_flag
_atom_site_refinement_flags
_atom_site_disorder_assembly
_atom_site_disorder_group
C6 C 0.63287(12) 0.0157(3) 0.9768(9) 0.0188(7) Uani 1 1 d . . .
N8 N 0.63104(10) 0.3010(3) 0.9878(7) 0.0239(7) Uani 1 1 d . . .
C7 C 0.60652(12) 0.1598(3) 1.0617(8) 0.0208(8) Uani 1 1 d . . .
H7 H 0.5684 0.1582 1.1806 0.025 Uiso 1 1 calc R . .
C9 C 0.68575(13) 0.3011(4) 0.8273(9) 0.0254(8) Uani 1 1 d . . .
H9 H 0.7039 0.3998 0.7706 0.030 Uiso 1 1 calc R . .
C11 C 0.68988(12) 0.0203(3) 0.8116(9) 0.0229(8) Uani 1 1 d . . .
H11 H 0.7100 -0.0751 0.7483 0.027 Uiso 1 1 calc R . .
C5 C 0.60203(12) -0.1339(3) 1.0582(8) 0.0188(7) Uani 1 1 d . . .
C10 C 0.71676(13) 0.1645(3) 0.7411(9) 0.0245(8) Uani 1 1 d . . .
H10 H 0.7560 0.1695 0.6349 0.029 Uiso 1 1 calc R . .
N1 N 0.63065(10) -0.2718(3) 1.0017(7) 0.0226(7) Uani 1 1 d . . .
C4 C 0.54270(12) -0.1588(3) 1.1936(9) 0.0225(8) Uani 1 1 d . . .
H4 H 0.5133 -0.0809 1.2560 0.027 Uiso 1 1 calc R . .
N2 N 0.58955(10) -0.3838(3) 1.0996(9) 0.0264(7) Uani 1 1 d . . .
C3 C 0.53671(13) -0.3197(4) 1.2155(9) 0.0263(8) Uani 1 1 d . . .
H3 H 0.5019 -0.3759 1.2970 0.032 Uiso 1 1 calc R . .
H2 H 0.6011(12) -0.503(3) 1.075(10) 0.039(9) Uiso 1 1 d . . .

loop_
_atom_site_aniso_label
_atom_site_aniso_U_11
_atom_site_aniso_U_22
_atom_site_aniso_U_33
_atom_site_aniso_U_23
_atom_site_aniso_U_13
_atom_site_aniso_U_12
C6 0.0155(14) 0.0209(17) 0.0200(19) -0.0019(15) -0.0034(13) 0.0017(12)
N8 0.0190(12) 0.0207(15) 0.0321(19) 0.0007(15) -0.0027(12) -0.0009(11)
C7 0.0155(13) 0.0224(19) 0.0246(19) -0.0021(15) -0.0010(14) -0.0017(12)
C9 0.0218(15) 0.025(2) 0.0289(19) 0.0022(17) -0.0042(15) -0.0064(14)
C11 0.0207(15) 0.0194(19) 0.029(2) 0.0003(16) -0.0008(14) 0.0020(13)
C5 0.0185(14) 0.0176(17) 0.0205(18) 0.0008(15) -0.0039(14) 0.0025(12)
C10 0.0187(14) 0.0266(19) 0.028(2) 0.0030(16) 0.0007(14) -0.0008(13)
N1 0.0184(12) 0.0158(15) 0.0336(19) 0.0025(15) -0.0004(12) -0.0019(10)
C4 0.0190(14) 0.020(2) 0.029(2) -0.0016(15) 0.0024(13) 0.0022(12)
N2 0.0260(14) 0.0156(14) 0.0375(17) 0.0007(13) -0.0020(14) -0.0021(11)
C3 0.0212(15) 0.028(2) 0.030(2) -0.0052(18) 0.0034(14) 0.0000(13)

loop_
_atom_type_symbol
_atom_type_description
_atom_type_scat_dispersion_real
_atom_type_scat_dispersion_imag
_atom_type_scat_source
C C 0.0033 0.0000 'International Tables Vol C Tables 4.2.6.8 and 6.1.1.4'
H H 0.0000 0.0000 'International Tables Vol C Tables 4.2.6.8 and 6.1.1.4'
N N 0.0061 0.0000 'International Tables Vol C Tables 4.2.6.8 and 6.1.1.4'

loop_
_geom_angle_atom_site_label_1
_geom_angle_atom_site_label_2
_geom_angle_atom_site_label_3
_geom_angle
_geom_angle_site_symmetry_1
_geom_angle_site_symmetry_3
_geom_angle_publ_flag
C7 C6 C11 116.9(2) . . ?
C7 C6 C5 121.2(3) . . ?
C11 C6 C5 122.0(2) . . ?
C7 N8 C9 116.9(2) . . ?
N8 C7 C6 124.6(3) . . ?
N8 C9 C10 123.1(3) . . ?
C10 C11 C6 119.5(3) . . ?
N1 C5 C4 110.9(3) . . ?
N1 C5 C6 120.1(2) . . ?
C4 C5 C6 128.9(2) . . ?
C9 C10 C11 118.9(3) . . ?
C5 N1 N2 104.7(2) . . ?
C3 C4 C5 105.0(2) . . ?
C3 N2 N1 112.1(2) . . ?
N2 C3 C4 107.3(3) . . ?

loop_
_geom_bond_atom_site_label_1
_geom_bond_atom_site_label_2
_geom_bond_distance
_geom_bond_site_symmetry_2
_geom_bond_publ_flag
C6 C7 1.386(4) . ?
C6 C11 1.398(4) . ?
C6 C5 1.467(4) . ?
N8 C7 1.339(3) . ?
N8 C9 1.344(4) . ?
C9 C10 1.379(4) . ?
C11 C10 1.380(4) . ?
C5 N1 1.341(3) . ?
C5 C4 1.412(4) . ?
N1 N2 1.358(3) . ?
C4 C3 1.370(4) . ?
N2 C3 1.351(4) . ?

loop_
_geom_hbond_atom_site_label_D
_geom_hbond_atom_site_label_H
_geom_hbond_atom_site_label_A
_geom_hbond_distance_DH
_geom_hbond_distance_HA
_geom_hbond_distance_DA
_geom_hbond_angle_DHA
_geom_hbond_site_symmetry_A
N2 H2 N8 1.05(3) 1.81(3) 2.847(4) 171(3) 1_545

loop_
_cod_related_entry_id
_cod_related_entry_database
_cod_related_entry_code
1 ChemSpider 5428429
